data_7712340
loop_
_publ_author_name
'Cai, Jiamin'
'Zhang, Jie'
'Zhou, Xigeng'

_publ_section_title
;
 Selective Si&#x2212;C(sp3) Bond Cleavage of Silyl&#x2212;Bridged Amido
 Alkyl Ligand in an Yttrium Complex
;
_journal_name_full 'Dalton Transactions'
_journal_paper_doi 10.1039/D3DT00149K
_journal_year 2023
_chemical_formula_moiety 'C24 H45 B N7 O S Si2 Y'
_chemical_formula_sum 'C24 H45 B N7 O S Si2 Y'
_chemical_formula_weight 635.63
_space_group_crystal_system monoclinic
_space_group_IT_number 14
_space_group_name_Hall '-P 2yn'
_space_group_name_H-M_alt 'P 1 21/n 1'
_atom_sites_solution_hydrogens geom
_atom_sites_solution_primary dual
_audit_creation_date 2022-02-17
_audit_creation_method
;
Olex2 1.3
(compiled 2020.11.12 svn.r5f609507 for OlexSys, GUI svn.r6226)
;
_audit_update_record
;
2022-09-26 deposited with the CCDC.	2023-02-20 downloaded from the CCDC.
;
_cell_angle_alpha 90
_cell_angle_beta 108.192(2)
_cell_angle_gamma 90
_cell_formula_units_Z 4
_cell_length_a 11.0031(3)
_cell_length_b 22.2150(8)
_cell_length_c 14.0346(7)
_cell_measurement_reflns_used 1996
_cell_measurement_temperature 173.01
_cell_volume 3259.1(2)
_computing_cell_refinement 'SAINT V8.38A (Bruker, 2018)'
_computing_data_reduction 'SAINT V8.38A (Bruker, 2018)'
_computing_molecular_graphics 'Olex2 1.3 (Dolomanov et al., 2009)'
_computing_publication_material 'Olex2 1.3 (Dolomanov et al., 2009)'
_computing_structure_refinement 'SHELXL 2018/3 (Sheldrick, 2015)'
_computing_structure_solution 'SHELXT 2018/2 (Sheldrick, 2018)'
_diffrn_ambient_temperature 173.01
_diffrn_measured_fraction_theta_full 1.000
_diffrn_measured_fraction_theta_max 0.996
_diffrn_measurement_device_type 'Bruker APEX-II CCD'
_diffrn_measurement_method '\f and \w scans'
_diffrn_radiation_type GaK\a
_diffrn_radiation_wavelength 1.34138
_diffrn_reflns_av_R_equivalents 0.5056
_diffrn_reflns_av_unetI/netI 0.1461
_diffrn_reflns_Laue_measured_fraction_full 1.000
_diffrn_reflns_Laue_measured_fraction_max 0.996
_diffrn_reflns_limit_h_max 15
_diffrn_reflns_limit_h_min -15
_diffrn_reflns_limit_k_max 30
_diffrn_reflns_limit_k_min -30
_diffrn_reflns_limit_l_max 18
_diffrn_reflns_limit_l_min -19
_diffrn_reflns_number 60567
_diffrn_reflns_point_group_measured_fraction_full 1.000
_diffrn_reflns_point_group_measured_fraction_max 0.996
_diffrn_reflns_theta_full 53.594
_diffrn_reflns_theta_max 68.734
_diffrn_reflns_theta_min 3.363
_diffrn_source_current 2.86
_diffrn_source_power 0.1999426
_diffrn_source_voltage 69.91
_diffrn_standards_number 0
_exptl_absorpt_coefficient_mu 2.690
_exptl_absorpt_correction_T_max 0.7531
_exptl_absorpt_correction_T_min 0.5996
_exptl_crystal_colour colourless
_exptl_crystal_colour_primary colourless
_exptl_crystal_density_diffrn 1.295
_exptl_crystal_description block
_exptl_crystal_F_000 1336
_exptl_crystal_size_max 0.13
_exptl_crystal_size_mid 0.09
_exptl_crystal_size_min 0.05
_refine_diff_density_max 1.734
_refine_diff_density_min -2.711
_refine_diff_density_rms 0.267
_refine_ls_extinction_coef 0.0296(13)
_refine_ls_extinction_expression Fc^*^=kFc[1+0.001xFc^2^\l^3^/sin(2\q)]^-1/4^
_refine_ls_extinction_method 'SHELXL-2018/3 (Sheldrick 2018)'
_refine_ls_goodness_of_fit_ref 1.064
_refine_ls_hydrogen_treatment constr
_refine_ls_matrix_type full
_refine_ls_number_parameters 346
_refine_ls_number_reflns 9130
_refine_ls_number_restraints 0
_refine_ls_restrained_S_all 1.064
_refine_ls_R_factor_all 0.0955
_refine_ls_R_factor_gt 0.0854
_refine_ls_shift/su_max 0.001
_refine_ls_shift/su_mean 0.000
_refine_ls_structure_factor_coef Fsqd
_refine_ls_weighting_details 'w=1/[\s^2^(Fo^2^)+(0.1319P)^2^+1.3605P] where P=(Fo^2^+2Fc^2^)/3'
_refine_ls_weighting_scheme calc
_refine_ls_wR_factor_gt 0.1976
_refine_ls_wR_factor_ref 0.2134
_reflns_Friedel_coverage 0.000
_reflns_number_gt 8042
_reflns_number_total 9130
_reflns_threshold_expression 'I > 2\s(I)'
_cod_data_source_file d3dt00149k2.cif
_cod_data_source_block ga_210727c
_cod_database_code 7712340
_shelx_shelxl_version_number 2018/3
_shelx_space_group_comment
;
The symmetry employed for this shelxl refinement is uniquely defined
by the following loop, which should always be used as a source of
symmetry information in preference to the above space-group names.
They are only intended as comments.
;
_shelx_estimated_absorpt_t_max 0.877
_shelx_estimated_absorpt_t_min 0.721
_olex2_refinement_description
;
1. Fixed Uiso
 At 1.2 times of:
  All B(H) groups, All C(H) groups, All C(H,H) groups
 At 1.5 times of:
  All C(H,H,H) groups
2.a Ternary CH refined with riding coordinates:
 B1(H1)
2.b Secondary CH2 refined with riding coordinates:
 C17(H17a,H17b), C18(H18a,H18b), C16(H16a,H16b), C19(H19a,H19b)
2.c Aromatic/amide H refined with riding coordinates:
 C13(H13), C8(H8), C3(H3)
2.d Idealised Me refined as rotating group:
 C6(H6a,H6b,H6c), C10(H10a,H10b,H10c), C11(H11a,H11b,H11c), C22(H22a,H22b,
 H22c), C15(H15a,H15b,H15c), C1(H1a,H1b,H1c), C23(H23a,H23b,H23c), C5(H5a,H5b,
 H5c), C21(H21a,H21b,H21c), C20(H20a,H20b,H20c), C24(H24a,H24b,H24c)
;
_olex2_submission_special_instructions 'No special instructions were received'

loop_
_space_group_symop_operation_xyz
'x, y, z'
'-x+1/2, y+1/2, -z+1/2'
'-x, -y, -z'
'x-1/2, -y-1/2, z-1/2'

loop_
_atom_site_label
_atom_site_type_symbol
_atom_site_fract_x
_atom_site_fract_y
_atom_site_fract_z
_atom_site_U_iso_or_equiv
_atom_site_adp_type
_atom_site_occupancy
_atom_site_site_symmetry_order
_atom_site_calc_flag
_atom_site_refinement_flags_posn
_atom_site_refinement_flags_adp
_atom_site_refinement_flags_occupancy
_atom_site_disorder_assembly
_atom_site_disorder_group
Y1 Y 0.43561(2) 0.64601(2) 0.72101(2) 0.02173(15) Uani 1 1 d . . . . .
S1 S 0.21704(7) 0.65005(3) 0.76385(7) 0.0355(2) Uani 1 1 d . . . . .
Si1 Si 0.24804(8) 0.55536(4) 0.76110(7) 0.0329(2) Uani 1 1 d . . . . .
Si2 Si 0.44883(8) 0.48574(3) 0.69320(6) 0.0308(2) Uani 1 1 d . . . . .
O1 O 0.5464(2) 0.67266(10) 0.88869(15) 0.0330(4) Uani 1 1 d . . . . .
N2 N 0.3965(2) 0.65476(11) 0.54260(19) 0.0271(4) Uani 1 1 d . . . . .
N3 N 0.4772(2) 0.68728(11) 0.50436(17) 0.0279(4) Uani 1 1 d . . . . .
N7 N 0.6871(2) 0.67879(11) 0.64838(18) 0.0277(4) Uani 1 1 d . . . . .
N5 N 0.5421(2) 0.77058(11) 0.63099(18) 0.0290(5) Uani 1 1 d . . . . .
N4 N 0.4734(2) 0.75530(10) 0.69410(18) 0.0285(5) Uani 1 1 d . . . . .
N6 N 0.6557(2) 0.64789(10) 0.7218(2) 0.0276(5) Uani 1 1 d . . . . .
C9 C 0.4312(3) 0.68897(13) 0.4035(2) 0.0321(6) Uani 1 1 d . . . . .
C14 C 0.8114(3) 0.66827(14) 0.6569(2) 0.0330(6) Uani 1 1 d . . . . .
C7 C 0.2986(3) 0.63614(14) 0.4621(2) 0.0306(6) Uani 1 1 d . . . . .
N1 N 0.3839(2) 0.54931(11) 0.72684(18) 0.0274(4) Uani 1 1 d . . . . .
C12 C 0.7618(3) 0.61836(14) 0.7761(2) 0.0325(6) Uani 1 1 d . . . . .
C17 C 0.6513(3) 0.71622(16) 0.9226(2) 0.0380(7) Uani 1 1 d . . . . .
H17A H 0.636541 0.751192 0.876644 0.046 Uiso 1 1 calc R U . . .
H17B H 0.733966 0.697361 0.925780 0.046 Uiso 1 1 calc R U . . .
C13 C 0.8615(3) 0.63056(16) 0.7375(3) 0.0372(6) Uani 1 1 d . . . . .
H13 H 0.946694 0.615860 0.761895 0.045 Uiso 1 1 calc R U . . .
C4 C 0.5470(3) 0.83097(13) 0.6241(2) 0.0344(6) Uani 1 1 d . . . . .
C8 C 0.3192(3) 0.65708(15) 0.3745(2) 0.0354(6) Uani 1 1 d . . . . .
H8 H 0.265818 0.650443 0.307690 0.042 Uiso 1 1 calc R U . . .
C2 C 0.4372(3) 0.80678(14) 0.7264(2) 0.0301(6) Uani 1 1 d . . . . .
C6 C 0.1913(3) 0.59916(16) 0.4734(3) 0.0407(7) Uani 1 1 d . . . . .
H6A H 0.213377 0.556393 0.473865 0.061 Uiso 1 1 calc R U . . .
H6B H 0.113857 0.607201 0.417257 0.061 Uiso 1 1 calc R U . . .
H6C H 0.176072 0.609492 0.536609 0.061 Uiso 1 1 calc R U . . .
C18 C 0.6507(4) 0.73512(16) 1.0245(3) 0.0431(7) Uani 1 1 d . . . . .
H18A H 0.588900 0.768173 1.020463 0.052 Uiso 1 1 calc R U . . .
H18B H 0.736742 0.748241 1.066382 0.052 Uiso 1 1 calc R U . . .
C10 C 0.4978(4) 0.72063(18) 0.3397(3) 0.0479(8) Uani 1 1 d . . . . .
H10A H 0.503457 0.763730 0.355403 0.072 Uiso 1 1 calc R U . . .
H10B H 0.449346 0.714826 0.268770 0.072 Uiso 1 1 calc R U . . .
H10C H 0.584049 0.704070 0.353187 0.072 Uiso 1 1 calc R U . . .
C3 C 0.4817(4) 0.85562(12) 0.6836(3) 0.0371(7) Uani 1 1 d . . . . .
H3 H 0.469300 0.897173 0.693677 0.044 Uiso 1 1 calc R U . . .
C11 C 0.7643(3) 0.57869(18) 0.8624(3) 0.0453(8) Uani 1 1 d . . . . .
H11A H 0.809999 0.599054 0.925339 0.068 Uiso 1 1 calc R U . . .
H11B H 0.807958 0.540925 0.857506 0.068 Uiso 1 1 calc R U . . .
H11C H 0.676424 0.570033 0.861115 0.068 Uiso 1 1 calc R U . . .
C22 C 0.3300(4) 0.43737(15) 0.5992(3) 0.0448(8) Uani 1 1 d . . . . .
H22A H 0.279493 0.414367 0.633040 0.067 Uiso 1 1 calc R U . . .
H22B H 0.375509 0.409542 0.568056 0.067 Uiso 1 1 calc R U . . .
H22C H 0.272948 0.462953 0.547388 0.067 Uiso 1 1 calc R U . . .
C16 C 0.5115(4) 0.65145(18) 0.9744(3) 0.0433(8) Uani 1 1 d . . . . .
H16A H 0.513709 0.606928 0.977477 0.052 Uiso 1 1 calc R U . . .
H16B H 0.424447 0.665235 0.970186 0.052 Uiso 1 1 calc R U . . .
B1 B 0.5930(3) 0.72158(14) 0.5741(2) 0.0289(6) Uani 1 1 d . . . . .
H1 H 0.639251 0.741888 0.531927 0.035 Uiso 1 1 calc R U . . .
C15 C 0.8765(3) 0.6931(2) 0.5870(3) 0.0503(9) Uani 1 1 d . . . . .
H15A H 0.838110 0.675708 0.520135 0.075 Uiso 1 1 calc R U . . .
H15B H 0.967645 0.682879 0.611550 0.075 Uiso 1 1 calc R U . . .
H15C H 0.866516 0.736920 0.583362 0.075 Uiso 1 1 calc R U . . .
C1 C 0.3630(3) 0.80730(16) 0.7996(3) 0.0405(7) Uani 1 1 d . . . . .
H1A H 0.326188 0.767350 0.801748 0.061 Uiso 1 1 calc R U . . .
H1B H 0.294138 0.837113 0.778465 0.061 Uiso 1 1 calc R U . . .
H1C H 0.420146 0.817778 0.866381 0.061 Uiso 1 1 calc R U . . .
C23 C 0.5752(3) 0.50497(15) 0.6345(3) 0.0398(7) Uani 1 1 d . . . . .
H23A H 0.546059 0.538774 0.588088 0.060 Uiso 1 1 calc R U . . .
H23B H 0.591446 0.469981 0.597714 0.060 Uiso 1 1 calc R U . . .
H23C H 0.654167 0.516225 0.686971 0.060 Uiso 1 1 calc R U . . .
C5 C 0.6149(5) 0.86301(18) 0.5606(4) 0.0515(9) Uani 1 1 d . . . . .
H5A H 0.706548 0.853857 0.585779 0.077 Uiso 1 1 calc R U . . .
H5B H 0.602220 0.906527 0.563970 0.077 Uiso 1 1 calc R U . . .
H5C H 0.580087 0.849465 0.490932 0.077 Uiso 1 1 calc R U . . .
C21 C 0.2639(5) 0.5214(2) 0.8867(3) 0.0574(11) Uani 1 1 d . . . . .
H21A H 0.268994 0.477522 0.882412 0.086 Uiso 1 1 calc R U . . .
H21B H 0.189343 0.532376 0.907005 0.086 Uiso 1 1 calc R U . . .
H21C H 0.341785 0.536667 0.936267 0.086 Uiso 1 1 calc R U . . .
C19 C 0.6099(4) 0.67809(18) 1.0656(3) 0.0450(8) Uani 1 1 d . . . . .
H19A H 0.683122 0.650422 1.092501 0.054 Uiso 1 1 calc R U . . .
H19B H 0.571642 0.687335 1.119093 0.054 Uiso 1 1 calc R U . . .
C20 C 0.1022(4) 0.51761(19) 0.6754(4) 0.0525(10) Uani 1 1 d . . . . .
H20A H 0.086431 0.532386 0.606832 0.079 Uiso 1 1 calc R U . . .
H20B H 0.028133 0.526754 0.697622 0.079 Uiso 1 1 calc R U . . .
H20C H 0.115754 0.473975 0.677072 0.079 Uiso 1 1 calc R U . . .
C24 C 0.5248(5) 0.43647(18) 0.8047(3) 0.0523(9) Uani 1 1 d . . . . .
H24A H 0.587643 0.459892 0.856233 0.078 Uiso 1 1 calc R U . . .
H24B H 0.567536 0.402467 0.784113 0.078 Uiso 1 1 calc R U . . .
H24C H 0.458687 0.421334 0.831886 0.078 Uiso 1 1 calc R U . . .

loop_
_atom_site_aniso_label
_atom_site_aniso_U_11
_atom_site_aniso_U_22
_atom_site_aniso_U_33
_atom_site_aniso_U_23
_atom_site_aniso_U_13
_atom_site_aniso_U_12
Y1 0.01870(18) 0.0236(2) 0.02428(19) -0.00040(6) 0.00872(11) -0.00072(6)
S1 0.0214(3) 0.0377(4) 0.0515(5) -0.0100(3) 0.0173(3) -0.0008(2)
Si1 0.0296(4) 0.0336(4) 0.0417(4) -0.0076(3) 0.0200(3) -0.0098(3)
Si2 0.0378(4) 0.0230(4) 0.0353(4) 0.0013(3) 0.0170(3) 0.0020(3)
O1 0.0314(9) 0.0419(12) 0.0270(9) -0.0033(8) 0.0108(8) -0.0148(8)
N2 0.0247(10) 0.0285(10) 0.0284(11) -0.0021(8) 0.0088(9) 0.0023(8)
N3 0.0322(11) 0.0292(11) 0.0246(10) 0.0009(8) 0.0122(9) 0.0032(8)
N7 0.0211(9) 0.0333(11) 0.0318(11) 0.0008(9) 0.0128(8) -0.0009(8)
N5 0.0309(11) 0.0269(11) 0.0310(11) 0.0013(8) 0.0122(9) -0.0011(8)
N4 0.0327(11) 0.0258(10) 0.0294(11) 0.0001(8) 0.0130(9) 0.0012(8)
N6 0.0196(10) 0.0319(12) 0.0317(12) 0.0051(8) 0.0086(9) 0.0021(7)
C9 0.0421(15) 0.0281(13) 0.0266(12) 0.0014(10) 0.0116(11) 0.0087(11)
C14 0.0230(11) 0.0405(16) 0.0387(15) -0.0057(12) 0.0141(11) -0.0036(10)
C7 0.0300(13) 0.0300(12) 0.0284(13) -0.0037(10) 0.0041(11) 0.0058(10)
N1 0.0265(10) 0.0270(10) 0.0325(11) -0.0014(8) 0.0146(9) -0.0018(8)
C12 0.0241(11) 0.0333(13) 0.0393(14) 0.0016(11) 0.0090(11) 0.0045(10)
C17 0.0316(13) 0.0459(17) 0.0359(14) -0.0054(12) 0.0095(11) -0.0181(12)
C13 0.0197(12) 0.0474(16) 0.0450(17) -0.0032(14) 0.0108(11) 0.0031(12)
C4 0.0345(14) 0.0273(14) 0.0384(15) 0.0029(11) 0.0069(11) -0.0036(10)
C8 0.0421(16) 0.0354(13) 0.0243(12) -0.0031(11) 0.0041(11) 0.0088(12)
C2 0.0305(14) 0.0256(13) 0.0317(14) -0.0027(9) 0.0063(11) 0.0037(9)
C6 0.0351(14) 0.0444(17) 0.0375(15) -0.0048(13) 0.0041(12) -0.0053(12)
C18 0.0475(18) 0.0444(18) 0.0362(15) -0.0073(13) 0.0111(14) -0.0139(14)
C10 0.069(2) 0.0460(19) 0.0337(15) 0.0073(13) 0.0229(16) 0.0025(17)
C3 0.0421(18) 0.0232(14) 0.0437(18) -0.0026(10) 0.0103(15) 0.0008(10)
C11 0.0349(15) 0.0502(19) 0.0473(18) 0.0146(15) 0.0077(14) 0.0077(14)
C22 0.0520(19) 0.0277(14) 0.059(2) -0.0109(14) 0.0229(17) -0.0060(13)
C16 0.0415(18) 0.061(2) 0.0293(15) 0.0002(13) 0.0131(14) -0.0226(14)
B1 0.0286(13) 0.0303(14) 0.0322(14) 0.0029(11) 0.0156(11) -0.0013(11)
C15 0.0327(15) 0.076(3) 0.051(2) 0.0032(18) 0.0251(15) -0.0025(15)
C1 0.0442(17) 0.0405(16) 0.0405(16) -0.0089(13) 0.0186(14) 0.0049(13)
C23 0.0448(17) 0.0353(15) 0.0470(17) -0.0043(13) 0.0254(15) 0.0019(12)
C5 0.061(2) 0.0390(17) 0.058(2) 0.0098(16) 0.024(2) -0.0104(16)
C21 0.074(3) 0.057(2) 0.057(2) -0.0033(18) 0.043(2) -0.025(2)
C19 0.0465(18) 0.054(2) 0.0302(14) 0.0026(13) 0.0061(13) -0.0133(15)
C20 0.0375(17) 0.054(2) 0.073(3) -0.0193(19) 0.0266(18) -0.0191(15)
C24 0.068(2) 0.0429(19) 0.0447(19) 0.0125(15) 0.0153(18) 0.0142(17)

loop_
_atom_type_symbol
_atom_type_description
_atom_type_scat_dispersion_real
_atom_type_scat_dispersion_imag
_atom_type_scat_source
C C 0.0137 0.0067 'International Tables Vol C Tables 4.2.6.8 and 6.1.1.4'
H H 0.0000 0.0000 'International Tables Vol C Tables 4.2.6.8 and 6.1.1.4'
B B 0.0070 0.0029 'International Tables Vol C Tables 4.2.6.8 and 6.1.1.4'
N N 0.0241 0.0134 'International Tables Vol C Tables 4.2.6.8 and 6.1.1.4'
O O 0.0389 0.0241 'International Tables Vol C Tables 4.2.6.8 and 6.1.1.4'
S S 0.2925 0.4295 'International Tables Vol C Tables 4.2.6.8 and 6.1.1.4'
Si Si 0.2153 0.2529 'International Tables Vol C Tables 4.2.6.8 and 6.1.1.4'
Y Y -0.4654 1.5873 'International Tables Vol C Tables 4.2.6.8 and 6.1.1.4'

loop_
_geom_angle_atom_site_label_1
_geom_angle_atom_site_label_2
_geom_angle_atom_site_label_3
_geom_angle
_geom_angle_site_symmetry_1
_geom_angle_site_symmetry_3
_geom_angle_publ_flag
S1 Y1 Si1 43.12(2) . . ?
O1 Y1 S1 89.32(5) . . ?
O1 Y1 Si1 98.61(5) . . ?
O1 Y1 N2 152.00(8) . . ?
O1 Y1 N4 81.34(8) . . ?
O1 Y1 N6 77.67(8) . . ?
N2 Y1 S1 110.57(6) . . ?
N2 Y1 Si1 109.39(6) . . ?
N2 Y1 N4 75.54(8) . . ?
N2 Y1 N6 81.81(9) . . ?
N4 Y1 S1 101.85(6) . . ?
N4 Y1 Si1 144.78(6) . . ?
N6 Y1 S1 166.99(7) . . ?
N6 Y1 Si1 137.96(5) . . ?
N6 Y1 N4 76.79(8) . . ?
N1 Y1 S1 76.39(6) . . ?
N1 Y1 Si1 33.33(6) . . ?
N1 Y1 O1 105.26(8) . . ?
N1 Y1 N2 98.67(8) . . ?
N1 Y1 N4 173.06(9) . . ?
N1 Y1 N6 106.45(8) . . ?
Si1 S1 Y1 78.54(3) . . ?
S1 Si1 Y1 58.34(3) . . ?
N1 Si1 Y1 45.71(8) . . ?
N1 Si1 S1 103.94(9) . . ?
N1 Si1 C21 113.53(18) . . ?
N1 Si1 C20 115.59(15) . . ?
C21 Si1 Y1 124.58(14) . . ?
C21 Si1 S1 110.37(15) . . ?
C21 Si1 C20 103.5(2) . . ?
C20 Si1 Y1 131.89(15) . . ?
C20 Si1 S1 110.04(15) . . ?
N1 Si2 C22 113.95(15) . . ?
N1 Si2 C23 111.34(13) . . ?
N1 Si2 C24 111.47(16) . . ?
C23 Si2 C22 105.72(17) . . ?
C23 Si2 C24 107.5(2) . . ?
C24 Si2 C22 106.4(2) . . ?
C17 O1 Y1 126.68(17) . . ?
C16 O1 Y1 123.82(18) . . ?
C16 O1 C17 109.3(2) . . ?
N3 N2 Y1 121.26(17) . . ?
C7 N2 Y1 132.6(2) . . ?
C7 N2 N3 106.0(2) . . ?
N2 N3 B1 121.1(2) . . ?
C9 N3 N2 110.4(2) . . ?
C9 N3 B1 128.1(2) . . ?
N6 N7 B1 122.9(2) . . ?
C14 N7 N6 109.4(2) . . ?
C14 N7 B1 127.6(2) . . ?
N4 N5 B1 121.1(2) . . ?
C4 N5 N4 109.5(2) . . ?
C4 N5 B1 129.2(2) . . ?
N5 N4 Y1 119.06(16) . . ?
C2 N4 Y1 134.06(19) . . ?
C2 N4 N5 106.8(2) . . ?
N7 N6 Y1 119.53(17) . . ?
C12 N6 Y1 133.1(2) . . ?
C12 N6 N7 106.9(2) . . ?
N3 C9 C8 107.8(3) . . ?
N3 C9 C10 123.2(3) . . ?
C8 C9 C10 128.9(3) . . ?
N7 C14 C13 108.1(2) . . ?
N7 C14 C15 123.9(3) . . ?
C13 C14 C15 128.0(3) . . ?
N2 C7 C8 109.0(3) . . ?
N2 C7 C6 121.9(3) . . ?
C8 C7 C6 129.1(3) . . ?
Si1 N1 Y1 100.95(11) . . ?
Si1 N1 Si2 128.14(14) . . ?
Si2 N1 Y1 130.54(12) . . ?
N6 C12 C13 109.5(3) . . ?
N6 C12 C11 122.6(3) . . ?
C13 C12 C11 127.9(3) . . ?
O1 C17 H17A 110.8 . . ?
O1 C17 H17B 110.8 . . ?
O1 C17 C18 104.9(2) . . ?
H17A C17 H17B 108.8 . . ?
C18 C17 H17A 110.8 . . ?
C18 C17 H17B 110.8 . . ?
C14 C13 C12 106.0(3) . . ?
C14 C13 H13 127.0 . . ?
C12 C13 H13 127.0 . . ?
N5 C4 C3 108.2(3) . . ?
N5 C4 C5 123.4(3) . . ?
C3 C4 C5 128.3(3) . . ?
C9 C8 C7 106.8(3) . . ?
C9 C8 H8 126.6 . . ?
C7 C8 H8 126.6 . . ?
N4 C2 C3 109.7(3) . . ?
N4 C2 C1 121.6(3) . . ?
C3 C2 C1 128.8(3) . . ?
C7 C6 H6A 109.5 . . ?
C7 C6 H6B 109.5 . . ?
C7 C6 H6C 109.5 . . ?
H6A C6 H6B 109.5 . . ?
H6A C6 H6C 109.5 . . ?
H6B C6 H6C 109.5 . . ?
C17 C18 H18A 111.2 . . ?
C17 C18 H18B 111.2 . . ?
C17 C18 C19 102.7(3) . . ?
H18A C18 H18B 109.1 . . ?
C19 C18 H18A 111.2 . . ?
C19 C18 H18B 111.2 . . ?
C9 C10 H10A 109.5 . . ?
C9 C10 H10B 109.5 . . ?
C9 C10 H10C 109.5 . . ?
H10A C10 H10B 109.5 . . ?
H10A C10 H10C 109.5 . . ?
H10B C10 H10C 109.5 . . ?
C4 C3 C2 105.7(2) . . ?
C4 C3 H3 127.1 . . ?
C2 C3 H3 127.1 . . ?
C12 C11 H11A 109.5 . . ?
C12 C11 H11B 109.5 . . ?
C12 C11 H11C 109.5 . . ?
H11A C11 H11B 109.5 . . ?
H11A C11 H11C 109.5 . . ?
H11B C11 H11C 109.5 . . ?
Si2 C22 H22A 109.5 . . ?
Si2 C22 H22B 109.5 . . ?
Si2 C22 H22C 109.5 . . ?
H22A C22 H22B 109.5 . . ?
H22A C22 H22C 109.5 . . ?
H22B C22 H22C 109.5 . . ?
O1 C16 H16A 110.6 . . ?
O1 C16 H16B 110.6 . . ?
O1 C16 C19 105.6(3) . . ?
H16A C16 H16B 108.7 . . ?
C19 C16 H16A 110.6 . . ?
C19 C16 H16B 110.6 . . ?
N3 B1 N7 111.8(2) . . ?
N3 B1 N5 108.2(2) . . ?
N3 B1 H1 108.6 . . ?
N7 B1 N5 110.9(2) . . ?
N7 B1 H1 108.6 . . ?
N5 B1 H1 108.6 . . ?
C14 C15 H15A 109.5 . . ?
C14 C15 H15B 109.5 . . ?
C14 C15 H15C 109.5 . . ?
H15A C15 H15B 109.5 . . ?
H15A C15 H15C 109.5 . . ?
H15B C15 H15C 109.5 . . ?
C2 C1 H1A 109.5 . . ?
C2 C1 H1B 109.5 . . ?
C2 C1 H1C 109.5 . . ?
H1A C1 H1B 109.5 . . ?
H1A C1 H1C 109.5 . . ?
H1B C1 H1C 109.5 . . ?
Si2 C23 H23A 109.5 . . ?
Si2 C23 H23B 109.5 . . ?
Si2 C23 H23C 109.5 . . ?
H23A C23 H23B 109.5 . . ?
H23A C23 H23C 109.5 . . ?
H23B C23 H23C 109.5 . . ?
C4 C5 H5A 109.5 . . ?
C4 C5 H5B 109.5 . . ?
C4 C5 H5C 109.5 . . ?
H5A C5 H5B 109.5 . . ?
H5A C5 H5C 109.5 . . ?
H5B C5 H5C 109.5 . . ?
Si1 C21 H21A 109.5 . . ?
Si1 C21 H21B 109.5 . . ?
Si1 C21 H21C 109.5 . . ?
H21A C21 H21B 109.5 . . ?
H21A C21 H21C 109.5 . . ?
H21B C21 H21C 109.5 . . ?
C18 C19 H19A 111.2 . . ?
C18 C19 H19B 111.2 . . ?
C16 C19 C18 102.9(3) . . ?
C16 C19 H19A 111.2 . . ?
C16 C19 H19B 111.2 . . ?
H19A C19 H19B 109.1 . . ?
Si1 C20 H20A 109.5 . . ?
Si1 C20 H20B 109.5 . . ?
Si1 C20 H20C 109.5 . . ?
H20A C20 H20B 109.5 . . ?
H20A C20 H20C 109.5 . . ?
H20B C20 H20C 109.5 . . ?
Si2 C24 H24A 109.5 . . ?
Si2 C24 H24B 109.5 . . ?
Si2 C24 H24C 109.5 . . ?
H24A C24 H24B 109.5 . . ?
H24A C24 H24C 109.5 . . ?
H24B C24 H24C 109.5 . . ?

loop_
_geom_bond_atom_site_label_1
_geom_bond_atom_site_label_2
_geom_bond_distance
_geom_bond_site_symmetry_2
_geom_bond_publ_flag
Y1 S1 2.6564(8) . ?
Y1 Si1 3.0588(8) . ?
Y1 O1 2.363(2) . ?
Y1 N2 2.412(3) . ?
Y1 N4 2.512(2) . ?
Y1 N6 2.418(2) . ?
Y1 N1 2.230(2) . ?
S1 Si1 2.1333(11) . ?
Si1 N1 1.712(2) . ?
Si1 C21 1.874(4) . ?
Si1 C20 1.876(4) . ?
Si2 N1 1.714(2) . ?
Si2 C22 1.879(4) . ?
Si2 C23 1.873(3) . ?
Si2 C24 1.878(4) . ?
O1 C17 1.467(3) . ?
O1 C16 1.450(4) . ?
N2 N3 1.377(3) . ?
N2 C7 1.360(4) . ?
N3 C9 1.347(4) . ?
N3 B1 1.544(4) . ?
N7 N6 1.370(3) . ?
N7 C14 1.355(3) . ?
N7 B1 1.546(4) . ?
N5 N4 1.375(3) . ?
N5 C4 1.347(4) . ?
N5 B1 1.554(4) . ?
N4 C2 1.336(4) . ?
N6 C12 1.348(4) . ?
C9 C8 1.368(5) . ?
C9 C10 1.498(5) . ?
C14 C13 1.378(5) . ?
C14 C15 1.488(4) . ?
C7 C8 1.398(5) . ?
C7 C6 1.487(5) . ?
C12 C13 1.392(4) . ?
C12 C11 1.492(5) . ?
C17 H17A 0.9900 . ?
C17 H17B 0.9900 . ?
C17 C18 1.493(5) . ?
C13 H13 0.9500 . ?
C4 C3 1.375(5) . ?
C4 C5 1.508(5) . ?
C8 H8 0.9500 . ?
C2 C3 1.400(5) . ?
C2 C1 1.498(4) . ?
C6 H6A 0.9800 . ?
C6 H6B 0.9800 . ?
C6 H6C 0.9800 . ?
C18 H18A 0.9900 . ?
C18 H18B 0.9900 . ?
C18 C19 1.517(5) . ?
C10 H10A 0.9800 . ?
C10 H10B 0.9800 . ?
C10 H10C 0.9800 . ?
C3 H3 0.9500 . ?
C11 H11A 0.9800 . ?
C11 H11B 0.9800 . ?
C11 H11C 0.9800 . ?
C22 H22A 0.9800 . ?
C22 H22B 0.9800 . ?
C22 H22C 0.9800 . ?
C16 H16A 0.9900 . ?
C16 H16B 0.9900 . ?
C16 C19 1.515(5) . ?
B1 H1 1.0000 . ?
C15 H15A 0.9800 . ?
C15 H15B 0.9800 . ?
C15 H15C 0.9800 . ?
C1 H1A 0.9800 . ?
C1 H1B 0.9800 . ?
C1 H1C 0.9800 . ?
C23 H23A 0.9800 . ?
C23 H23B 0.9800 . ?
C23 H23C 0.9800 . ?
C5 H5A 0.9800 . ?
C5 H5B 0.9800 . ?
C5 H5C 0.9800 . ?
C21 H21A 0.9800 . ?
C21 H21B 0.9800 . ?
C21 H21C 0.9800 . ?
C19 H19A 0.9900 . ?
C19 H19B 0.9900 . ?
C20 H20A 0.9800 . ?
C20 H20B 0.9800 . ?
C20 H20C 0.9800 . ?
C24 H24A 0.9800 . ?
C24 H24B 0.9800 . ?
C24 H24C 0.9800 . ?

loop_
_geom_torsion_atom_site_label_1
_geom_torsion_atom_site_label_2
_geom_torsion_atom_site_label_3
_geom_torsion_atom_site_label_4
_geom_torsion
_geom_torsion_site_symmetry_1
_geom_torsion_site_symmetry_2
_geom_torsion_site_symmetry_3
_geom_torsion_site_symmetry_4
_geom_torsion_publ_flag
Y1 Si1 N1 Si2 -173.6(3) . . . . ?
Y1 O1 C17 C18 157.4(2) . . . . ?
Y1 O1 C16 C19 178.4(2) . . . . ?
Y1 N2 N3 C9 -175.90(17) . . . . ?
Y1 N2 N3 B1 -2.5(3) . . . . ?
Y1 N2 C7 C8 175.4(2) . . . . ?
Y1 N2 C7 C6 -4.9(4) . . . . ?
Y1 N4 C2 C3 -177.3(2) . . . . ?
Y1 N4 C2 C1 4.0(4) . . . . ?
Y1 N6 C12 C13 172.4(2) . . . . ?
Y1 N6 C12 C11 -6.8(5) . . . . ?
S1 Si1 N1 Y1 3.85(11) . . . . ?
S1 Si1 N1 Si2 -169.78(16) . . . . ?
O1 C17 C18 C19 34.1(4) . . . . ?
O1 C16 C19 C18 27.4(4) . . . . ?
N2 N3 C9 C8 -0.2(3) . . . . ?
N2 N3 C9 C10 -179.6(3) . . . . ?
N2 N3 B1 N7 59.8(3) . . . . ?
N2 N3 B1 N5 -62.6(3) . . . . ?
N2 C7 C8 C9 -0.3(3) . . . . ?
N3 N2 C7 C8 0.1(3) . . . . ?
N3 N2 C7 C6 179.8(3) . . . . ?
N3 C9 C8 C7 0.3(3) . . . . ?
N7 N6 C12 C13 0.2(3) . . . . ?
N7 N6 C12 C11 -179.0(3) . . . . ?
N7 C14 C13 C12 0.7(4) . . . . ?
N5 N4 C2 C3 0.4(3) . . . . ?
N5 N4 C2 C1 -178.2(3) . . . . ?
N5 C4 C3 C2 -0.1(4) . . . . ?
N4 N5 C4 C3 0.4(4) . . . . ?
N4 N5 C4 C5 -179.9(3) . . . . ?
N4 N5 B1 N3 61.6(3) . . . . ?
N4 N5 B1 N7 -61.3(3) . . . . ?
N4 C2 C3 C4 -0.2(4) . . . . ?
N6 N7 C14 C13 -0.6(3) . . . . ?
N6 N7 C14 C15 177.8(3) . . . . ?
N6 N7 B1 N3 -65.5(3) . . . . ?
N6 N7 B1 N5 55.4(3) . . . . ?
N6 C12 C13 C14 -0.6(4) . . . . ?
C9 N3 B1 N7 -128.0(3) . . . . ?
C9 N3 B1 N5 109.6(3) . . . . ?
C14 N7 N6 Y1 -173.22(19) . . . . ?
C14 N7 N6 C12 0.2(3) . . . . ?
C14 N7 B1 N3 118.9(3) . . . . ?
C14 N7 B1 N5 -120.3(3) . . . . ?
C7 N2 N3 C9 0.1(3) . . . . ?
C7 N2 N3 B1 173.5(2) . . . . ?
C17 O1 C16 C19 -6.6(4) . . . . ?
C17 C18 C19 C16 -37.6(4) . . . . ?
C4 N5 N4 Y1 177.64(19) . . . . ?
C4 N5 N4 C2 -0.5(3) . . . . ?
C4 N5 B1 N3 -113.4(3) . . . . ?
C4 N5 B1 N7 123.7(3) . . . . ?
C6 C7 C8 C9 -179.9(3) . . . . ?
C10 C9 C8 C7 179.6(3) . . . . ?
C11 C12 C13 C14 178.5(3) . . . . ?
C22 Si2 N1 Y1 -124.3(2) . . . . ?
C22 Si2 N1 Si1 47.5(2) . . . . ?
C16 O1 C17 C18 -17.5(4) . . . . ?
B1 N3 C9 C8 -173.1(3) . . . . ?
B1 N3 C9 C10 7.5(5) . . . . ?
B1 N7 N6 Y1 10.4(3) . . . . ?
B1 N7 N6 C12 -176.1(3) . . . . ?
B1 N7 C14 C13 175.5(3) . . . . ?
B1 N7 C14 C15 -6.0(5) . . . . ?
B1 N5 N4 Y1 1.8(3) . . . . ?
B1 N5 N4 C2 -176.4(2) . . . . ?
B1 N5 C4 C3 175.8(3) . . . . ?
B1 N5 C4 C5 -4.4(5) . . . . ?
C15 C14 C13 C12 -177.6(3) . . . . ?
C1 C2 C3 C4 178.3(3) . . . . ?
C23 Si2 N1 Y1 -4.8(2) . . . . ?
C23 Si2 N1 Si1 166.9(2) . . . . ?
C5 C4 C3 C2 -179.9(4) . . . . ?
C21 Si1 N1 Y1 -116.10(17) . . . . ?
C21 Si1 N1 Si2 70.3(2) . . . . ?
C20 Si1 N1 Y1 124.54(19) . . . . ?
C20 Si1 N1 Si2 -49.1(3) . . . . ?
C24 Si2 N1 Y1 115.3(2) . . . . ?
C24 Si2 N1 Si1 -73.0(3) . . . . ?
